data_7023277
loop_
_publ_author_name
'Meally, Se\'an T'
'Taylor, Stephanie M.'
'Brechin, Euan K.'
'Piligkos, Stergios'
'Jones, Leigh F.'

_publ_section_title
;
 Homo- and heterometallic planes, chains and cubanes.
;
_journal_issue 28
_journal_name_full 'Dalton transactions (Cambridge, England : 2003)'
_journal_page_first 10315
_journal_page_last 10325
_journal_paper_doi 10.1039/c3dt51131f
_journal_volume 42
_journal_year 2013
_chemical_absolute_configuration
;
 absolute configuration established by anomalous dispersion
 effects in diffraction measurements on the crystal.
;
_chemical_formula_sum 'C35 H44 Mn4 N3 O16'
_chemical_formula_weight 982.49
_chemical_name_common '[Mn4]'
_chemical_name_systematic
;
 ?
;
_space_group_IT_number 19
_symmetry_cell_setting orthorhombic
_symmetry_space_group_name_Hall 'P 2ac 2ab'
_symmetry_space_group_name_H-M 'P 21 21 21'
_atom_sites_solution_hydrogens geom
_atom_sites_solution_primary direct
_atom_sites_solution_secondary difmap
_audit_creation_method SHELXL-97
_cell_angle_alpha 90.00
_cell_angle_beta 90.00
_cell_angle_gamma 90.00
_cell_formula_units_Z 4
_cell_length_a 11.6508(4)
_cell_length_b 16.9627(6)
_cell_length_c 20.6910(7)
_cell_measurement_reflns_used 3906
_cell_measurement_temperature 150(2)
_cell_measurement_theta_max 29.1182
_cell_measurement_theta_min 2.8882
_cell_volume 4089.1(2)
_computing_cell_refinement
;
CrysAlisPro, Oxford Diffraction Ltd.,
Version 1.171.34.36 (release 02-08-2010 CrysAlis171 .NET)
(compiled Aug  2 2010,13:00:58)
;
_computing_data_collection
;
CrysAlisPro, Oxford Diffraction Ltd.,
Version 1.171.34.36 (release 02-08-2010 CrysAlis171 .NET)
(compiled Aug  2 2010,13:00:58)
;
_computing_data_reduction
;
CrysAlisPro, Oxford Diffraction Ltd.,
Version 1.171.34.36 (release 02-08-2010 CrysAlis171 .NET)
(compiled Aug  2 2010,13:00:58)
;
_computing_molecular_graphics 'ORTEX (P.McArdle, 1995)'
_computing_publication_material 'SHELXL-97/2 (Sheldrick,1997)'
_computing_structure_refinement 'SHELXL-97 (Sheldrick, 1997)'
_computing_structure_solution 'SHELXS-97 (Sheldrick, 1990)'
_diffrn_ambient_temperature 150(2)
_diffrn_detector_area_resol_mean 16.1048
_diffrn_measured_fraction_theta_full 0.998
_diffrn_measured_fraction_theta_max 0.998
_diffrn_measurement_details
;
  1 omega   35.00   93.00   1.0000   45.0000
omega____ theta____ kappa____ phi______ frames
    -       18.6403  179.0000  -90.0000 58
  2 omega  -13.00   31.00   1.0000   45.0000
omega____ theta____ kappa____ phi______ frames
    -       18.6403   84.0000   51.0000 44
  3 omega   38.00   86.00   1.0000   45.0000
omega____ theta____ kappa____ phi______ frames
    -       18.6403  179.0000   30.0000 48
;
_diffrn_measurement_device_type 'Xcalibur, Sapphire3'
_diffrn_measurement_method '\w scans'
_diffrn_orient_matrix_UB_11 0.0272084000
_diffrn_orient_matrix_UB_12 -0.0363997000
_diffrn_orient_matrix_UB_13 0.0070036000
_diffrn_orient_matrix_UB_21 -0.0374407000
_diffrn_orient_matrix_UB_22 -0.0055075000
_diffrn_orient_matrix_UB_23 0.0266722000
_diffrn_orient_matrix_UB_31 -0.0395916000
_diffrn_orient_matrix_UB_32 -0.0198016000
_diffrn_orient_matrix_UB_33 -0.0203576000
_diffrn_radiation_monochromator graphite
_diffrn_radiation_source 'Enhance (Mo) X-ray Source'
_diffrn_radiation_type 'Mo K\a'
_diffrn_radiation_wavelength 0.7107
_diffrn_reflns_av_R_equivalents 0.0599
_diffrn_reflns_limit_h_max 13
_diffrn_reflns_limit_h_min -15
_diffrn_reflns_limit_k_max 23
_diffrn_reflns_limit_k_min -19
_diffrn_reflns_limit_l_max 20
_diffrn_reflns_limit_l_min -28
_diffrn_reflns_number 12960
_diffrn_reflns_theta_full 25.35
_diffrn_reflns_theta_max 29.1182
_diffrn_reflns_theta_min 2.8882
_exptl_absorpt_coefficient_mu 1.280
_exptl_absorpt_correction_T_max 1.00000
_exptl_absorpt_correction_T_min 0.90375
_exptl_absorpt_correction_type multi-scan
_exptl_absorpt_process_details
;
CrysAlisPro, Oxford Diffraction Ltd.,
Version 1.171.34.36 (release 02-08-2010 CrysAlis171 .NET)
(compiled Aug  2 2010,13:00:58)
Empirical absorption correction using spherical harmonics,
 implemented in SCALE3 ABSPACK scaling algorithm.
;
_exptl_crystal_colour Brown
_exptl_crystal_density_diffrn 1.596
_exptl_crystal_density_method 'not measured'
_exptl_crystal_description Block
_exptl_crystal_F_000 2012
_exptl_crystal_size_max 0.50
_exptl_crystal_size_mid 0.40
_exptl_crystal_size_min 0.20
_refine_diff_density_max 0.592
_refine_diff_density_min -0.677
_refine_diff_density_rms 0.142
_refine_ls_abs_structure_details 'Flack H D (1983), Acta Cryst. A39, 876-881'
_refine_ls_abs_structure_Flack -0.04(3)
_refine_ls_extinction_method none
_refine_ls_goodness_of_fit_ref 1.001
_refine_ls_hydrogen_treatment constr
_refine_ls_matrix_type full
_refine_ls_number_parameters 533
_refine_ls_number_reflns 6272
_refine_ls_number_restraints 0
_refine_ls_restrained_S_all 1.001
_refine_ls_R_factor_all 0.0863
_refine_ls_R_factor_gt 0.0544
_refine_ls_shift/su_max 0.000
_refine_ls_shift/su_mean 0.000
_refine_ls_structure_factor_coef Fsqd
_refine_ls_weighting_details 'calc w=1/[\s^2^(Fo^2^)+(0.0470P)^2^+0.0000P] where P=(Fo^2^+2Fc^2^)/3'
_refine_ls_weighting_scheme calc
_refine_ls_wR_factor_gt 0.0946
_refine_ls_wR_factor_ref 0.1168
_reflns_number_gt 4611
_reflns_number_total 6272
_reflns_threshold_expression >2sigma(I)
_cod_data_source_file c3dt51131f.txt
_cod_data_source_block sm216b-2
_cod_depositor_comments
;
The following automatic conversions were performed:

'_symmetry_cell_setting' value 'Orthorhombic' changed to
'orthorhombic' according to
/home/saulius/struct/CIF-dictionaries/cif_core.dic dictionary named
'cif_core.dic' version 2.4.2 from 2011-04-26.

Automatic conversion script
Id: cif_fix_values 1891 2012-01-12 08:04:46Z andrius 
;
_cod_original_sg_symbol_H-M P212121
_cod_database_code 7023277

loop_
_symmetry_equiv_pos_as_xyz
'x, y, z'
'-x+1/2, -y, z+1/2'
'-x, y+1/2, -z+1/2'
'x+1/2, -y+1/2, -z'

loop_
_atom_site_label
_atom_site_type_symbol
_atom_site_fract_x
_atom_site_fract_y
_atom_site_fract_z
_atom_site_U_iso_or_equiv
_atom_site_adp_type
_atom_site_occupancy
_atom_site_symmetry_multiplicity
_atom_site_calc_flag
_atom_site_refinement_flags
Mn1 Mn 0.84379(9) 0.34287(7) 0.20363(5) 0.0183(3) Uani 1 1 d .
Mn2 Mn 0.95061(10) 0.48443(7) 0.16843(5) 0.0179(3) Uani 1 1 d .
Mn3 Mn 0.74896(10) 0.40807(7) 0.09180(5) 0.0179(3) Uani 1 1 d .
Mn4 Mn 0.70503(10) 0.47266(7) 0.23478(5) 0.0216(3) Uani 1 1 d .
O1 O 1.0195(4) 0.5202(3) 0.0920(2) 0.0224(12) Uani 1 1 d .
O2 O 1.0595(5) 0.5462(3) -0.0313(2) 0.0321(15) Uani 1 1 d .
O3 O 0.7261(5) 0.5614(3) 0.2884(2) 0.0359(15) Uani 1 1 d .
O4 O 0.8111(6) 0.6740(3) 0.3590(3) 0.0407(16) Uani 1 1 d .
O5 O 0.6000(4) 0.4265(3) 0.0633(2) 0.0287(14) Uani 1 1 d .
O6 O 0.3882(5) 0.4691(5) 0.0665(3) 0.056(2) Uani 1 1 d .
O7 O 0.6663(4) 0.3890(3) 0.3151(2) 0.0313(14) Uani 1 1 d .
O8 O 0.7808(4) 0.2921(3) 0.2801(2) 0.0294(14) Uani 1 1 d .
O9 O 1.0978(4) 0.4164(3) 0.2091(2) 0.0260(13) Uani 1 1 d .
O10 O 0.9955(4) 0.3083(3) 0.2333(2) 0.0211(12) Uani 1 1 d .
O11 O 0.8242(4) 0.2394(3) 0.1605(2) 0.0258(13) Uani 1 1 d .
O12 O 0.7461(5) 0.2826(3) 0.0682(2) 0.0270(13) Uani 1 1 d .
O13 O 0.7731(4) 0.5224(3) 0.1421(2) 0.0268(13) Uani 1 1 d .
O14 O 0.8649(4) 0.4416(3) 0.2417(2) 0.0198(12) Uani 1 1 d .
O15 O 0.7006(4) 0.3816(3) 0.1797(2) 0.0186(11) Uani 1 1 d .
O16 O 0.8980(4) 0.3889(3) 0.1282(2) 0.0160(12) Uani 1 1 d .
N1 N 1.0050(5) 0.5810(4) 0.2150(3) 0.0244(15) Uani 1 1 d .
N2 N 0.5341(6) 0.4919(4) 0.2338(3) 0.0317(17) Uani 1 1 d .
N3 N 0.8103(5) 0.4282(4) 0.0020(3) 0.0211(15) Uani 1 1 d .
C1 C 1.0138(8) 0.5783(5) 0.2856(3) 0.033(2) Uani 1 1 d .
H1A H 1.0414 0.6292 0.3017 0.050 Uiso 1 1 calc R
H1B H 1.0679 0.5367 0.2982 0.050 Uiso 1 1 calc R
H1C H 0.9382 0.5670 0.3041 0.050 Uiso 1 1 calc R
C2 C 1.0353(7) 0.6445(5) 0.1863(3) 0.0251(19) Uani 1 1 d .
H2 H 1.0574 0.6874 0.2130 0.030 Uiso 1 1 calc R
C3 C 1.0393(7) 0.6574(5) 0.1177(3) 0.0241(18) Uani 1 1 d .
C4 C 1.0558(8) 0.7351(5) 0.0948(4) 0.041(2) Uani 1 1 d .
H4 H 1.0579 0.7778 0.1246 0.049 Uiso 1 1 calc R
C5 C 1.0687(9) 0.7493(5) 0.0312(4) 0.049(3) Uani 1 1 d .
H5 H 1.0768 0.8019 0.0162 0.059 Uiso 1 1 calc R
C6 C 1.0703(8) 0.6871(5) -0.0130(4) 0.036(2) Uani 1 1 d .
H6 H 1.0819 0.6976 -0.0576 0.043 Uiso 1 1 calc R
C7 C 1.0550(7) 0.6101(5) 0.0077(3) 0.027(2) Uani 1 1 d .
C8 C 1.0360(6) 0.5944(5) 0.0741(3) 0.0200(17) Uani 1 1 d .
C9 C 1.0796(8) 0.5577(5) -0.0996(3) 0.038(2) Uani 1 1 d .
H9A H 1.0161 0.5880 -0.1182 0.058 Uiso 1 1 calc R
H9B H 1.0848 0.5063 -0.1211 0.058 Uiso 1 1 calc R
H9C H 1.1516 0.5866 -0.1057 0.058 Uiso 1 1 calc R
C10 C 0.4614(7) 0.4292(5) 0.2074(4) 0.041(2) Uani 1 1 d .
H10A H 0.3805 0.4440 0.2121 0.061 Uiso 1 1 calc R
H10B H 0.4759 0.3801 0.2309 0.061 Uiso 1 1 calc R
H10C H 0.4792 0.4217 0.1616 0.061 Uiso 1 1 calc R
C11 C 0.4844(8) 0.5523(5) 0.2569(4) 0.036(2) Uani 1 1 d .
H11 H 0.4037 0.5552 0.2508 0.043 Uiso 1 1 calc R
C12 C 0.5361(8) 0.6165(5) 0.2910(4) 0.036(2) Uani 1 1 d .
C13 C 0.4649(9) 0.6791(6) 0.3122(5) 0.055(3) Uani 1 1 d .
H13 H 0.3857 0.6801 0.3013 0.065 Uiso 1 1 calc R
C14 C 0.5119(12) 0.7382(6) 0.3485(6) 0.070(4) Uani 1 1 d .
H14 H 0.4639 0.7799 0.3630 0.083 Uiso 1 1 calc R
C15 C 0.6279(10) 0.7393(6) 0.3652(5) 0.051(3) Uani 1 1 d .
H15 H 0.6583 0.7810 0.3906 0.061 Uiso 1 1 calc R
C16 C 0.6974(9) 0.6791(5) 0.3443(4) 0.033(2) Uani 1 1 d .
C17 C 0.6539(8) 0.6161(5) 0.3065(4) 0.033(2) Uani 1 1 d .
C18 C 0.8593(9) 0.7298(5) 0.4039(4) 0.055(3) Uani 1 1 d .
H18A H 0.8564 0.7828 0.3850 0.083 Uiso 1 1 calc R
H18B H 0.9393 0.7157 0.4129 0.083 Uiso 1 1 calc R
H18C H 0.8151 0.7290 0.4441 0.083 Uiso 1 1 calc R
C19 C 0.9229(6) 0.3952(5) -0.0132(3) 0.028(2) Uani 1 1 d .
H19A H 0.9401 0.4040 -0.0590 0.042 Uiso 1 1 calc R
H19B H 0.9226 0.3384 -0.0043 0.042 Uiso 1 1 calc R
H19C H 0.9814 0.4209 0.0135 0.042 Uiso 1 1 calc R
C20 C 0.7528(7) 0.4650(4) -0.0414(3) 0.0253(18) Uani 1 1 d .
H20 H 0.7913 0.4747 -0.0811 0.030 Uiso 1 1 calc R
C21 C 0.6358(7) 0.4935(5) -0.0368(4) 0.0271(19) Uani 1 1 d .
C22 C 0.5921(8) 0.5385(4) -0.0874(4) 0.033(2) Uani 1 1 d .
H22 H 0.6400 0.5529 -0.1227 0.039 Uiso 1 1 calc R
C23 C 0.4794(9) 0.5621(5) -0.0860(4) 0.046(3) Uani 1 1 d .
H23 H 0.4492 0.5932 -0.1202 0.055 Uiso 1 1 calc R
C24 C 0.4087(8) 0.5405(5) -0.0341(4) 0.043(3) Uani 1 1 d .
H24 H 0.3312 0.5579 -0.0335 0.052 Uiso 1 1 calc R
C25 C 0.4478(7) 0.4959(5) 0.0148(4) 0.036(2) Uani 1 1 d .
C26 C 0.5661(7) 0.4712(5) 0.0146(3) 0.0258(19) Uani 1 1 d .
C27 C 0.2724(7) 0.4943(7) 0.0733(4) 0.063(3) Uani 1 1 d .
H27A H 0.2704 0.5516 0.0798 0.095 Uiso 1 1 calc R
H27B H 0.2376 0.4680 0.1107 0.095 Uiso 1 1 calc R
H27C H 0.2293 0.4808 0.0342 0.095 Uiso 1 1 calc R
C28 C 0.7055(7) 0.3202(5) 0.3170(4) 0.031(2) Uani 1 1 d .
C29 C 0.6539(9) 0.2647(6) 0.3656(5) 0.063(3) Uani 1 1 d .
H29A H 0.6535 0.2897 0.4083 0.095 Uiso 1 1 calc R
H29B H 0.6994 0.2162 0.3673 0.095 Uiso 1 1 calc R
H29C H 0.5750 0.2520 0.3528 0.095 Uiso 1 1 calc R
C30 C 1.0867(7) 0.3511(5) 0.2342(4) 0.0245(18) Uani 1 1 d .
C31 C 1.1862(6) 0.3135(5) 0.2681(4) 0.034(2) Uani 1 1 d .
H31A H 1.2487 0.3049 0.2373 0.051 Uiso 1 1 calc R
H31B H 1.1621 0.2629 0.2864 0.051 Uiso 1 1 calc R
H31C H 1.2127 0.3483 0.3029 0.051 Uiso 1 1 calc R
C32 C 0.7834(7) 0.2304(5) 0.1030(4) 0.028(2) Uani 1 1 d .
C33 C 0.7848(9) 0.1472(4) 0.0782(4) 0.049(3) Uani 1 1 d .
H33A H 0.7059 0.1288 0.0720 0.074 Uiso 1 1 calc R
H33B H 0.8238 0.1132 0.1095 0.074 Uiso 1 1 calc R
H33C H 0.8258 0.1455 0.0368 0.074 Uiso 1 1 calc R
C34 C 0.7506(8) 0.5952(5) 0.1135(4) 0.039(2) Uani 1 1 d .
H34A H 0.7618 0.5895 0.0663 0.047 Uiso 1 1 calc R
H34B H 0.8090 0.6331 0.1291 0.047 Uiso 1 1 calc R
C35 C 0.6407(9) 0.6291(6) 0.1239(5) 0.068(3) Uani 1 1 d .
H35A H 0.5812 0.5895 0.1158 0.102 Uiso 1 1 calc R
H35B H 0.6300 0.6738 0.0944 0.102 Uiso 1 1 calc R
H35C H 0.6350 0.6476 0.1686 0.102 Uiso 1 1 calc R

loop_
_atom_site_aniso_label
_atom_site_aniso_U_11
_atom_site_aniso_U_22
_atom_site_aniso_U_33
_atom_site_aniso_U_23
_atom_site_aniso_U_13
_atom_site_aniso_U_12
Mn1 0.0169(6) 0.0172(6) 0.0209(5) 0.0024(5) 0.0012(5) 0.0002(6)
Mn2 0.0207(6) 0.0161(6) 0.0168(5) -0.0008(5) 0.0013(5) -0.0017(6)
Mn3 0.0155(6) 0.0199(6) 0.0182(5) 0.0011(5) -0.0002(5) -0.0008(6)
Mn4 0.0212(6) 0.0212(7) 0.0223(5) 0.0025(6) 0.0029(5) 0.0055(6)
O1 0.032(3) 0.020(3) 0.016(2) 0.000(2) 0.007(2) -0.001(3)
O2 0.051(4) 0.030(3) 0.015(3) 0.000(2) 0.000(3) -0.007(3)
O3 0.037(4) 0.036(3) 0.035(3) -0.008(3) -0.002(3) 0.015(3)
O4 0.055(4) 0.028(3) 0.040(3) -0.012(3) 0.015(3) 0.003(4)
O5 0.013(3) 0.048(4) 0.025(3) 0.010(3) 0.002(2) 0.000(3)
O6 0.025(3) 0.101(6) 0.043(4) 0.010(4) -0.002(3) 0.028(4)
O7 0.026(3) 0.041(4) 0.027(3) 0.012(3) 0.014(3) 0.012(3)
O8 0.026(3) 0.029(3) 0.033(3) 0.015(3) 0.002(3) 0.009(3)
O9 0.022(3) 0.028(3) 0.028(3) 0.000(3) -0.001(3) -0.003(3)
O10 0.016(3) 0.020(3) 0.027(3) 0.007(2) 0.001(3) 0.005(3)
O11 0.028(3) 0.019(3) 0.031(3) 0.002(2) -0.007(3) 0.000(3)
O12 0.031(3) 0.021(3) 0.029(3) -0.004(3) -0.006(3) -0.001(3)
O13 0.024(3) 0.018(3) 0.039(3) 0.004(3) -0.005(2) -0.002(3)
O14 0.017(3) 0.028(3) 0.015(2) 0.001(2) 0.002(2) 0.001(3)
O15 0.018(3) 0.020(3) 0.018(2) 0.005(2) -0.001(2) 0.000(3)
O16 0.015(3) 0.016(3) 0.017(2) -0.002(2) 0.002(2) -0.009(3)
N1 0.030(4) 0.025(4) 0.018(3) -0.002(3) 0.006(3) -0.006(4)
N2 0.034(4) 0.031(4) 0.030(3) 0.015(3) 0.006(3) 0.012(4)
N3 0.018(3) 0.025(4) 0.020(3) -0.002(3) -0.001(3) -0.012(3)
C1 0.050(5) 0.036(5) 0.014(4) -0.005(4) -0.003(4) -0.019(5)
C2 0.033(5) 0.020(4) 0.023(4) -0.009(4) 0.007(4) -0.001(4)
C3 0.027(4) 0.019(4) 0.027(4) -0.001(4) 0.000(4) -0.004(5)
C4 0.067(7) 0.022(5) 0.033(5) 0.003(4) -0.002(5) -0.015(6)
C5 0.080(8) 0.026(5) 0.042(5) 0.007(5) 0.002(6) -0.011(6)
C6 0.057(6) 0.026(5) 0.025(4) 0.009(4) -0.001(5) -0.007(5)
C7 0.028(5) 0.030(5) 0.024(4) 0.003(4) -0.007(4) -0.006(5)
C8 0.014(4) 0.021(4) 0.026(4) 0.002(4) -0.002(3) 0.006(4)
C9 0.060(6) 0.039(5) 0.017(4) 0.010(4) -0.003(4) 0.015(5)
C10 0.030(5) 0.052(6) 0.040(5) 0.017(5) 0.010(5) 0.007(5)
C11 0.032(5) 0.039(6) 0.038(5) 0.018(5) 0.012(4) 0.025(5)
C12 0.045(6) 0.026(5) 0.037(5) 0.020(4) 0.016(5) 0.013(5)
C13 0.048(6) 0.046(6) 0.069(7) 0.019(6) 0.032(6) 0.021(6)
C14 0.088(10) 0.033(6) 0.088(9) 0.014(6) 0.048(8) 0.022(7)
C15 0.071(8) 0.026(5) 0.055(6) 0.006(5) 0.029(6) 0.003(6)
C16 0.047(6) 0.025(5) 0.027(4) 0.008(4) 0.025(5) 0.013(5)
C17 0.049(6) 0.026(5) 0.024(4) 0.005(4) 0.007(4) 0.016(5)
C18 0.092(9) 0.033(5) 0.040(5) -0.015(5) 0.010(6) -0.011(7)
C19 0.030(5) 0.039(5) 0.016(4) -0.007(4) 0.001(4) -0.006(5)
C20 0.035(4) 0.022(4) 0.019(4) -0.002(4) 0.006(4) -0.008(5)
C21 0.032(5) 0.020(4) 0.029(4) 0.000(4) -0.003(4) -0.002(4)
C22 0.056(6) 0.019(4) 0.023(4) 0.004(4) -0.017(4) -0.001(5)
C23 0.071(7) 0.033(5) 0.035(5) 0.000(4) -0.028(5) 0.012(6)
C24 0.043(6) 0.046(6) 0.042(5) -0.009(5) -0.014(5) 0.021(6)
C25 0.034(5) 0.046(6) 0.029(4) -0.003(4) -0.017(4) 0.018(5)
C26 0.027(4) 0.026(5) 0.024(4) 0.000(4) -0.016(4) 0.003(5)
C27 0.026(5) 0.116(10) 0.047(5) -0.005(6) -0.004(4) 0.025(7)
C28 0.024(4) 0.036(5) 0.034(5) 0.016(4) 0.004(4) 0.011(5)
C29 0.055(7) 0.060(7) 0.074(7) 0.036(6) 0.039(6) 0.016(7)
C30 0.029(5) 0.026(5) 0.019(4) -0.001(4) 0.005(4) 0.009(4)
C31 0.024(4) 0.046(5) 0.031(4) 0.007(4) 0.000(4) 0.018(5)
C32 0.019(4) 0.024(5) 0.040(5) -0.011(4) 0.003(4) 0.005(4)
C33 0.076(8) 0.017(4) 0.055(6) -0.010(4) -0.015(6) 0.011(6)
C34 0.035(5) 0.031(5) 0.050(5) -0.004(5) -0.020(5) 0.009(5)
C35 0.079(9) 0.049(7) 0.075(8) 0.015(6) 0.012(7) 0.019(7)

loop_
_atom_type_symbol
_atom_type_description
_atom_type_scat_dispersion_real
_atom_type_scat_dispersion_imag
_atom_type_scat_source
C C 0.0033 0.0016 'International Tables Vol C Tables 4.2.6.8 and 6.1.1.4'
H H 0.0000 0.0000 'International Tables Vol C Tables 4.2.6.8 and 6.1.1.4'
Mn Mn 0.3368 0.7283 'International Tables Vol C Tables 4.2.6.8 and 6.1.1.4'
N N 0.0061 0.0033 'International Tables Vol C Tables 4.2.6.8 and 6.1.1.4'
O O 0.0106 0.0060 'International Tables Vol C Tables 4.2.6.8 and 6.1.1.4'

loop_
_geom_angle_atom_site_label_1
_geom_angle_atom_site_label_2
_geom_angle_atom_site_label_3
_geom_angle
O16 Mn1 O15 86.2(2)
O16 Mn1 O14 86.2(2)
O15 Mn1 O14 85.1(2)
O16 Mn1 O8 177.1(2)
O15 Mn1 O8 92.0(2)
O14 Mn1 O8 95.9(2)
O16 Mn1 O10 94.7(2)
O15 Mn1 O10 175.9(2)
O14 Mn1 O10 91.0(2)
O8 Mn1 O10 87.3(2)
O16 Mn1 O11 91.9(2)
O15 Mn1 O11 95.1(2)
O14 Mn1 O11 178.0(2)
O8 Mn1 O11 86.0(2)
O10 Mn1 O11 88.8(2)
O16 Mn1 Mn3 43.23(15)
O15 Mn1 Mn3 44.35(14)
O14 Mn1 Mn3 92.68(15)
O8 Mn1 Mn3 134.46(16)
O10 Mn1 Mn3 137.25(15)
O11 Mn1 Mn3 86.12(15)
O16 Mn1 Mn2 43.07(14)
O15 Mn1 Mn2 91.54(15)
O14 Mn1 Mn2 44.13(14)
O8 Mn1 Mn2 139.34(17)
O10 Mn1 Mn2 86.40(15)
O11 Mn1 Mn2 133.89(15)
Mn3 Mn1 Mn2 67.71(4)
O16 Mn1 Mn4 93.41(15)
O15 Mn1 Mn4 42.90(15)
O14 Mn1 Mn4 43.56(15)
O8 Mn1 Mn4 86.75(16)
O10 Mn1 Mn4 133.01(16)
O11 Mn1 Mn4 137.03(16)
Mn3 Mn1 Mn4 69.62(4)
Mn2 Mn1 Mn4 69.09(4)
O1 Mn2 O16 92.5(2)
O1 Mn2 O14 173.3(2)
O16 Mn2 O14 81.92(19)
O1 Mn2 N1 90.3(2)
O16 Mn2 N1 176.9(2)
O14 Mn2 N1 95.3(2)
O1 Mn2 O9 99.0(2)
O16 Mn2 O9 88.4(2)
O14 Mn2 O9 84.71(19)
N1 Mn2 O9 89.9(2)
O1 Mn2 O13 95.6(2)
O16 Mn2 O13 80.94(19)
O14 Mn2 O13 79.82(19)
N1 Mn2 O13 100.0(2)
O9 Mn2 O13 162.28(19)
O1 Mn2 Mn1 133.40(16)
O16 Mn2 Mn1 41.23(13)
O14 Mn2 Mn1 41.66(14)
N1 Mn2 Mn1 135.79(17)
O9 Mn2 Mn1 78.48(14)
O13 Mn2 Mn1 84.21(13)
O1 Mn2 Mn3 91.61(15)
O16 Mn2 Mn3 35.82(15)
O14 Mn2 Mn3 81.67(14)
N1 Mn2 Mn3 145.37(19)
O9 Mn2 Mn3 123.82(14)
O13 Mn2 Mn3 45.38(13)
Mn1 Mn2 Mn3 56.01(4)
O1 Mn2 Mn4 140.35(16)
O16 Mn2 Mn4 81.21(14)
O14 Mn2 Mn4 35.16(14)
N1 Mn2 Mn4 97.37(18)
O9 Mn2 Mn4 119.74(13)
O13 Mn2 Mn4 44.78(13)
Mn1 Mn2 Mn4 55.54(4)
Mn3 Mn2 Mn4 61.00(4)
O5 Mn3 O16 175.4(2)
O5 Mn3 O15 93.7(2)
O16 Mn3 O15 81.74(19)
O5 Mn3 N3 90.6(2)
O16 Mn3 N3 94.0(2)
O15 Mn3 N3 174.8(2)
O5 Mn3 O12 94.5(2)
O16 Mn3 O12 86.3(2)
O15 Mn3 O12 88.9(2)
N3 Mn3 O12 87.9(2)
O5 Mn3 O13 96.9(2)
O16 Mn3 O13 81.36(19)
O15 Mn3 O13 78.52(19)
N3 Mn3 O13 103.8(2)
O12 Mn3 O13 163.47(19)
O5 Mn3 Mn1 134.32(16)
O16 Mn3 Mn1 41.41(13)
O15 Mn3 Mn1 41.62(15)
N3 Mn3 Mn1 133.58(19)
O12 Mn3 Mn1 78.79(14)
O13 Mn3 Mn1 84.68(13)
O5 Mn3 Mn2 142.67(19)
O16 Mn3 Mn2 35.84(14)
O15 Mn3 Mn2 80.76(15)
N3 Mn3 Mn2 97.54(17)
O12 Mn3 Mn2 122.03(16)
O13 Mn3 Mn2 45.78(13)
Mn1 Mn3 Mn2 56.27(4)
O5 Mn3 Mn4 94.96(16)
O16 Mn3 Mn4 80.78(13)
O15 Mn3 Mn4 34.12(15)
N3 Mn3 Mn4 148.24(18)
O12 Mn3 Mn4 122.62(14)
O13 Mn3 Mn4 44.47(13)
Mn1 Mn3 Mn4 55.40(4)
Mn2 Mn3 Mn4 60.48(3)
O3 Mn4 O15 174.1(2)
O3 Mn4 O14 92.8(2)
O15 Mn4 O14 81.4(2)
O3 Mn4 N2 90.3(3)
O15 Mn4 N2 95.6(3)
O14 Mn4 N2 172.5(2)
O3 Mn4 O7 95.5(2)
O15 Mn4 O7 85.7(2)
O14 Mn4 O7 88.1(2)
N2 Mn4 O7 84.9(2)
O3 Mn4 O13 99.1(2)
O15 Mn4 O13 78.74(19)
O14 Mn4 O13 79.98(19)
N2 Mn4 O13 106.3(2)
O7 Mn4 O13 161.54(19)
O3 Mn4 Mn1 133.34(17)
O15 Mn4 Mn1 41.23(15)
O14 Mn4 Mn1 41.51(14)
N2 Mn4 Mn1 133.9(2)
O7 Mn4 Mn1 77.78(14)
O13 Mn4 Mn1 83.97(13)
O3 Mn4 Mn2 95.00(18)
O15 Mn4 Mn2 79.54(15)
O14 Mn4 Mn2 35.47(13)
N2 Mn4 Mn2 150.87(17)
O7 Mn4 Mn2 122.91(14)
O13 Mn4 Mn2 44.63(13)
Mn1 Mn4 Mn2 55.37(4)
O3 Mn4 Mn3 142.90(18)
O15 Mn4 Mn3 34.86(14)
O14 Mn4 Mn3 79.73(14)
N2 Mn4 Mn3 101.80(19)
O7 Mn4 Mn3 120.23(15)
O13 Mn4 Mn3 43.94(13)
Mn1 Mn4 Mn3 54.99(4)
Mn2 Mn4 Mn3 58.52(3)
C8 O1 Mn2 127.2(4)
C7 O2 C9 118.8(6)
C17 O3 Mn4 130.6(5)
C16 O4 C18 118.8(7)
C26 O5 Mn3 128.1(5)
C25 O6 C27 117.6(8)
C28 O7 Mn4 122.8(5)
C28 O8 Mn1 126.1(5)
C30 O9 Mn2 122.9(5)
C30 O10 Mn1 125.5(5)
C32 O11 Mn1 124.3(5)
C32 O12 Mn3 124.7(5)
C34 O13 Mn3 123.5(5)
C34 O13 Mn2 122.2(5)
Mn3 O13 Mn2 88.84(19)
C34 O13 Mn4 129.1(5)
Mn3 O13 Mn4 91.59(19)
Mn2 O13 Mn4 90.60(18)
Mn1 O14 Mn4 94.9(2)
Mn1 O14 Mn2 94.2(2)
Mn4 O14 Mn2 109.4(2)
Mn1 O15 Mn4 95.9(2)
Mn1 O15 Mn3 94.0(2)
Mn4 O15 Mn3 111.0(2)
Mn1 O16 Mn3 95.4(2)
Mn1 O16 Mn2 95.7(2)
Mn3 O16 Mn2 108.3(2)
C2 N1 C1 118.0(7)
C2 N1 Mn2 123.6(5)
C1 N1 Mn2 118.4(5)
C11 N2 C10 117.5(7)
C11 N2 Mn4 125.2(6)
C10 N2 Mn4 117.2(5)
C20 N3 C19 120.3(6)
C20 N3 Mn3 122.8(5)
C19 N3 Mn3 116.8(5)
N1 C1 H1A 109.5
N1 C1 H1B 109.5
H1A C1 H1B 109.5
N1 C1 H1C 109.5
H1A C1 H1C 109.5
H1B C1 H1C 109.5
N1 C2 C3 126.5(7)
N1 C2 H2 116.7
C3 C2 H2 116.7
C8 C3 C4 120.0(7)
C8 C3 C2 121.3(7)
C4 C3 C2 118.5(7)
C5 C4 C3 120.6(8)
C5 C4 H4 119.7
C3 C4 H4 119.7
C4 C5 C6 120.5(8)
C4 C5 H5 119.8
C6 C5 H5 119.8
C7 C6 C5 120.5(7)
C7 C6 H6 119.7
C5 C6 H6 119.7
O2 C7 C6 124.5(7)
O2 C7 C8 115.7(7)
C6 C7 C8 119.8(8)
O1 C8 C3 123.4(6)
O1 C8 C7 118.1(7)
C3 C8 C7 118.5(7)
O2 C9 H9A 109.5
O2 C9 H9B 109.5
H9A C9 H9B 109.5
O2 C9 H9C 109.5
H9A C9 H9C 109.5
H9B C9 H9C 109.5
N2 C10 H10A 109.5
N2 C10 H10B 109.5
H10A C10 H10B 109.5
N2 C10 H10C 109.5
H10A C10 H10C 109.5
H10B C10 H10C 109.5
N2 C11 C12 127.4(8)
N2 C11 H11 116.3
C12 C11 H11 116.3
C17 C12 C13 120.2(9)
C17 C12 C11 121.2(8)
C13 C12 C11 118.5(9)
C14 C13 C12 119.0(10)
C14 C13 H13 120.5
C12 C13 H13 120.5
C13 C14 C15 122.2(11)
C13 C14 H14 118.9
C15 C14 H14 118.9
C16 C15 C14 118.9(11)
C16 C15 H15 120.5
C14 C15 H15 120.5
O4 C16 C15 123.4(9)
O4 C16 C17 115.1(8)
C15 C16 C17 121.5(10)
O3 C17 C12 124.4(8)
O3 C17 C16 117.5(8)
C12 C17 C16 118.0(9)
O4 C18 H18A 109.5
O4 C18 H18B 109.5
H18A C18 H18B 109.5
O4 C18 H18C 109.5
H18A C18 H18C 109.5
H18B C18 H18C 109.5
N3 C19 H19A 109.5
N3 C19 H19B 109.5
H19A C19 H19B 109.5
N3 C19 H19C 109.5
H19A C19 H19C 109.5
H19B C19 H19C 109.5
N3 C20 C21 127.4(7)
N3 C20 H20 116.3
C21 C20 H20 116.3
C26 C21 C22 120.6(8)
C26 C21 C20 120.7(7)
C22 C21 C20 118.5(8)
C23 C22 C21 119.6(9)
C23 C22 H22 120.2
C21 C22 H22 120.2
C22 C23 C24 120.1(9)
C22 C23 H23 119.9
C24 C23 H23 119.9
C25 C24 C23 121.7(9)
C25 C24 H24 119.2
C23 C24 H24 119.2
C24 C25 O6 127.6(9)
C24 C25 C26 119.1(9)
O6 C25 C26 113.3(7)
O5 C26 C21 124.3(7)
O5 C26 C25 116.8(7)
C21 C26 C25 118.9(7)
O6 C27 H27A 109.5
O6 C27 H27B 109.5
H27A C27 H27B 109.5
O6 C27 H27C 109.5
H27A C27 H27C 109.5
H27B C27 H27C 109.5
O7 C28 O8 126.0(7)
O7 C28 C29 117.3(7)
O8 C28 C29 116.6(8)
C28 C29 H29A 109.5
C28 C29 H29B 109.5
H29A C29 H29B 109.5
C28 C29 H29C 109.5
H29A C29 H29C 109.5
H29B C29 H29C 109.5
O9 C30 O10 126.1(7)
O9 C30 C31 119.9(8)
O10 C30 C31 114.0(7)
C30 C31 H31A 109.5
C30 C31 H31B 109.5
H31A C31 H31B 109.5
C30 C31 H31C 109.5
H31A C31 H31C 109.5
H31B C31 H31C 109.5
O12 C32 O11 126.0(7)
O12 C32 C33 118.9(7)
O11 C32 C33 115.1(8)
C32 C33 H33A 109.5
C32 C33 H33B 109.5
H33A C33 H33B 109.5
C32 C33 H33C 109.5
H33A C33 H33C 109.5
H33B C33 H33C 109.5
O13 C34 C35 117.7(8)
O13 C34 H34A 107.9
C35 C34 H34A 107.9
O13 C34 H34B 107.9
C35 C34 H34B 107.9
H34A C34 H34B 107.2
C34 C35 H35A 109.5
C34 C35 H35B 109.5
H35A C35 H35B 109.5
C34 C35 H35C 109.5
H35A C35 H35C 109.5
H35B C35 H35C 109.5

loop_
_geom_bond_atom_site_label_1
_geom_bond_atom_site_label_2
_geom_bond_distance
Mn1 O16 1.855(4)
Mn1 O15 1.859(5)
Mn1 O14 1.867(5)
Mn1 O8 1.946(5)
Mn1 O10 1.960(5)
Mn1 O11 1.981(5)
Mn1 Mn3 2.7926(15)
Mn1 Mn2 2.8010(16)
Mn1 Mn4 2.8065(16)
Mn2 O1 1.875(4)
Mn2 O16 1.922(5)
Mn2 O14 1.956(5)
Mn2 N1 2.003(6)
Mn2 O9 2.232(5)
Mn2 O13 2.234(5)
Mn2 Mn3 3.1164(16)
Mn2 Mn4 3.1798(16)
Mn3 O5 1.859(5)
Mn3 O16 1.921(5)
Mn3 O15 1.957(5)
Mn3 N3 2.020(6)
Mn3 O12 2.183(5)
Mn3 O13 2.219(5)
Mn3 Mn4 3.1962(15)
Mn4 O3 1.886(5)
Mn4 O15 1.921(5)
Mn4 O14 1.941(5)
Mn4 N2 2.018(7)
Mn4 O7 2.232(5)
Mn4 O13 2.240(5)
O1 C8 1.325(9)
O2 C7 1.353(9)
O2 C9 1.444(8)
O3 C17 1.307(9)
O4 C16 1.361(11)
O4 C18 1.441(10)
O5 C26 1.322(8)
O6 C25 1.354(10)
O6 C27 1.423(9)
O7 C28 1.253(9)
O8 C28 1.257(9)
O9 C30 1.231(9)
O10 C30 1.287(9)
O11 C32 1.291(9)
O12 C32 1.223(9)
O13 C34 1.394(9)
N1 C2 1.279(9)
N1 C1 1.466(8)
N2 C11 1.270(9)
N2 C10 1.465(10)
N3 C20 1.282(9)
N3 C19 1.460(9)
C1 H1A 0.9800
C1 H1B 0.9800
C1 H1C 0.9800
C2 C3 1.436(10)
C2 H2 0.9500
C3 C8 1.399(10)
C3 C4 1.414(11)
C4 C5 1.347(11)
C4 H4 0.9500
C5 C6 1.396(11)
C5 H5 0.9500
C6 C7 1.385(10)
C6 H6 0.9500
C7 C8 1.418(9)
C9 H9A 0.9800
C9 H9B 0.9800
C9 H9C 0.9800
C10 H10A 0.9800
C10 H10B 0.9800
C10 H10C 0.9800
C11 C12 1.431(12)
C11 H11 0.9500
C12 C17 1.409(12)
C12 C13 1.418(12)
C13 C14 1.368(15)
C13 H13 0.9500
C14 C15 1.394(15)
C14 H14 0.9500
C15 C16 1.374(12)
C15 H15 0.9500
C16 C17 1.418(12)
C18 H18A 0.9800
C18 H18B 0.9800
C18 H18C 0.9800
C19 H19A 0.9800
C19 H19B 0.9800
C19 H19C 0.9800
C20 C21 1.449(11)
C20 H20 0.9500
C21 C26 1.391(10)
C21 C22 1.393(10)
C22 C23 1.373(12)
C22 H22 0.9500
C23 C24 1.403(13)
C23 H23 0.9500
C24 C25 1.342(11)
C24 H24 0.9500
C25 C26 1.441(10)
C27 H27A 0.9800
C27 H27B 0.9800
C27 H27C 0.9800
C28 C29 1.502(11)
C29 H29A 0.9800
C29 H29B 0.9800
C29 H29C 0.9800
C30 C31 1.497(10)
C31 H31A 0.9800
C31 H31B 0.9800
C31 H31C 0.9800
C32 C33 1.501(10)
C33 H33A 0.9800
C33 H33B 0.9800
C33 H33C 0.9800
C34 C35 1.421(12)
C34 H34A 0.9900
C34 H34B 0.9900
C35 H35A 0.9800
C35 H35B 0.9800
C35 H35C 0.9800
